data_4061743
loop_
_publ_author_name
'Esteruelas, M. A.'
'L\'opez, A. M. L.'
'O\~nate, E.'
'Royo, E.'

_publ_section_title
;
A Useful Access to the Chemistry of the Indenyl-Osmium-Triisopropyl Moiety
;
_journal_name_full Organometallics
_journal_paper_doi 10.1021/om050595c
_journal_year 2005
_chemical_formula_sum 'C31 H53.5 F3 N1.5 O3 Os P2 S'
_chemical_formula_weight 836.71
_space_group_IT_number 2
_symmetry_cell_setting triclinic
_symmetry_space_group_name_Hall '-P 1'
_symmetry_space_group_name_H-M 'P -1'
_cell_angle_alpha 76.2960(10)
_cell_angle_beta 73.8620(10)
_cell_angle_gamma 72.2410(10)
_cell_formula_units_Z 2
_cell_length_a 10.7045(5)
_cell_length_b 11.0933(5)
_cell_length_c 16.4675(8)
_cell_measurement_temperature 100(2)
_cell_volume 1764.01(14)
_diffrn_ambient_temperature 100(2)
_exptl_crystal_density_diffrn 1.575
_cod_original_formula_sum 'C31 H53.50 F3 N1.50 O3 Os P2 S'
_cod_database_code 4061743

loop_
_symmetry_equiv_pos_as_xyz
'x, y, z'
'-x, -y, -z'

loop_
_atom_site_label
_atom_site_type_symbol
_atom_site_fract_x
_atom_site_fract_y
_atom_site_fract_z
_atom_site_U_iso_or_equiv
_atom_site_adp_type
_atom_site_occupancy
_atom_site_symmetry_multiplicity
_atom_site_calc_flag
_atom_site_refinement_flags
_atom_site_disorder_assembly
_atom_site_disorder_group
Os Os 0.372743(18) 0.182983(17) 0.313718(12) 0.01364(6) Uani 1 1 d . . .
P1 P 0.30644(13) 0.16251(12) 0.19225(8) 0.0172(3) Uani 1 1 d . . .
P2 P 0.45993(12) 0.36100(12) 0.26373(8) 0.0166(3) Uani 1 1 d . . .
N1 N 0.1887(4) 0.2967(4) 0.3557(3) 0.0209(9) Uani 1 1 d . . .
C1 C 0.0869(6) 0.3416(5) 0.3951(4) 0.0294(13) Uani 1 1 d . . .
C2 C -0.0437(6) 0.3912(6) 0.4508(5) 0.054(2) Uani 1 1 d . . .
H2A H -0.1140 0.3666 0.4360 0.080 Uiso 1 1 calc R . .
H2B H -0.0638 0.4850 0.4429 0.080 Uiso 1 1 calc R . .
H2C H -0.0403 0.3551 0.5108 0.080 Uiso 1 1 calc R . .
C3 C 0.1910(5) 0.0543(5) 0.2250(3) 0.0227(11) Uani 1 1 d . . .
H3 H 0.2473 -0.0316 0.2460 0.027 Uiso 1 1 calc R . .
C4 C 0.0752(5) 0.0858(6) 0.3010(3) 0.0272(12) Uani 1 1 d . . .
H4A H 0.0117 0.1666 0.2840 0.041 Uiso 1 1 calc R . .
H4B H 0.1102 0.0945 0.3478 0.041 Uiso 1 1 calc R . .
H4C H 0.0292 0.0167 0.3204 0.041 Uiso 1 1 calc R . .
C5 C 0.1402(6) 0.0313(6) 0.1526(4) 0.0342(14) Uani 1 1 d . . .
H5A H 0.0903 -0.0347 0.1751 0.051 Uiso 1 1 calc R . .
H5B H 0.2171 0.0028 0.1066 0.051 Uiso 1 1 calc R . .
H5C H 0.0810 0.1114 0.1300 0.051 Uiso 1 1 calc R . .
C6 C 0.2208(5) 0.3116(5) 0.1271(3) 0.0244(11) Uani 1 1 d . . .
H6 H 0.2685 0.3773 0.1251 0.029 Uiso 1 1 calc R . .
C7 C 0.2303(6) 0.3083(6) 0.0330(4) 0.0343(14) Uani 1 1 d . . .
H7A H 0.1827 0.2474 0.0300 0.051 Uiso 1 1 calc R . .
H7B H 0.3251 0.2814 0.0039 0.051 Uiso 1 1 calc R . .
H7C H 0.1894 0.3941 0.0050 0.051 Uiso 1 1 calc R . .
C8 C 0.0736(6) 0.3673(7) 0.1708(4) 0.0438(17) Uani 1 1 d . . .
H8A H 0.0414 0.4549 0.1417 0.066 Uiso 1 1 calc R . .
H8B H 0.0678 0.3685 0.2311 0.066 Uiso 1 1 calc R . .
H8C H 0.0178 0.3138 0.1675 0.066 Uiso 1 1 calc R . .
C9 C 0.4395(5) 0.0812(5) 0.1073(3) 0.0207(10) Uani 1 1 d . . .
H9 H 0.3956 0.0868 0.0598 0.025 Uiso 1 1 calc R . .
C10 C 0.5531(5) 0.1480(5) 0.0689(3) 0.0250(11) Uani 1 1 d . . .
H10A H 0.5998 0.1436 0.1134 0.038 Uiso 1 1 calc R . .
H10B H 0.5157 0.2381 0.0462 0.038 Uiso 1 1 calc R . .
H10C H 0.6169 0.1052 0.0224 0.038 Uiso 1 1 calc R . .
C11 C 0.4976(6) -0.0604(5) 0.1373(4) 0.0267(12) Uani 1 1 d . . .
H11A H 0.5679 -0.0969 0.0907 0.040 Uiso 1 1 calc R . .
H11B H 0.4261 -0.1053 0.1541 0.040 Uiso 1 1 calc R . .
H11C H 0.5364 -0.0704 0.1866 0.040 Uiso 1 1 calc R . .
C12 C 0.3600(5) 0.5066(5) 0.2003(3) 0.0210(11) Uani 1 1 d . . .
H12 H 0.2674 0.4941 0.2129 0.025 Uiso 1 1 calc R . .
C13 C 0.3409(6) 0.6408(5) 0.2206(4) 0.0284(12) Uani 1 1 d . . .
H13A H 0.4288 0.6592 0.2085 0.043 Uiso 1 1 calc R . .
H13B H 0.2975 0.6429 0.2812 0.043 Uiso 1 1 calc R . .
H13C H 0.2843 0.7056 0.1849 0.043 Uiso 1 1 calc R . .
C14 C 0.4115(5) 0.5163(5) 0.1028(3) 0.0257(12) Uani 1 1 d . . .
H14A H 0.3411 0.5741 0.0742 0.039 Uiso 1 1 calc R . .
H14B H 0.4348 0.4309 0.0872 0.039 Uiso 1 1 calc R . .
H14C H 0.4914 0.5499 0.0848 0.039 Uiso 1 1 calc R . .
C15 C 0.4690(5) 0.4363(5) 0.3518(3) 0.0228(11) Uani 1 1 d . . .
H15 H 0.4893 0.5207 0.3236 0.027 Uiso 1 1 calc R . .
C16 C 0.5784(6) 0.3645(5) 0.4024(4) 0.0294(13) Uani 1 1 d . . .
H16A H 0.5899 0.4226 0.4347 0.044 Uiso 1 1 calc R . .
H16B H 0.6634 0.3337 0.3626 0.044 Uiso 1 1 calc R . .
H16C H 0.5515 0.2912 0.4424 0.044 Uiso 1 1 calc R . .
C17 C 0.3342(6) 0.4674(5) 0.4156(4) 0.0279(12) Uani 1 1 d . . .
H17A H 0.3188 0.3884 0.4538 0.042 Uiso 1 1 calc R . .
H17B H 0.2619 0.5051 0.3844 0.042 Uiso 1 1 calc R . .
H17C H 0.3353 0.5286 0.4494 0.042 Uiso 1 1 calc R . .
C18 C 0.6325(5) 0.3406(5) 0.1919(3) 0.0204(11) Uani 1 1 d . . .
H18 H 0.6197 0.3411 0.1340 0.024 Uiso 1 1 calc R . .
C19 C 0.6951(5) 0.4517(5) 0.1800(4) 0.0291(12) Uani 1 1 d . . .
H19A H 0.7242 0.4482 0.2321 0.044 Uiso 1 1 calc R . .
H19B H 0.6284 0.5332 0.1689 0.044 Uiso 1 1 calc R . .
H19C H 0.7728 0.4451 0.1313 0.044 Uiso 1 1 calc R . .
C20 C 0.7345(5) 0.2131(5) 0.2123(4) 0.0256(12) Uani 1 1 d . . .
H20A H 0.8111 0.2015 0.1632 0.038 Uiso 1 1 calc R . .
H20B H 0.6916 0.1424 0.2242 0.038 Uiso 1 1 calc R . .
H20C H 0.7659 0.2137 0.2627 0.038 Uiso 1 1 calc R . .
C21 C 0.3408(5) 0.0329(5) 0.4429(3) 0.0192(10) Uani 1 1 d . . .
C22 C 0.4160(5) 0.1192(5) 0.4430(3) 0.0196(10) Uani 1 1 d . . .
H22 H 0.3895 0.1827 0.4787 0.024 Uiso 1 1 calc R . .
C23 C 0.5383(5) 0.0926(5) 0.3797(3) 0.0203(10) Uani 1 1 d . . .
H23 H 0.6118 0.1289 0.3704 0.024 Uiso 1 1 calc R . .
C24 C 0.5321(5) 0.0034(5) 0.3328(3) 0.0195(10) Uani 1 1 d . . .
H24 H 0.5949 -0.0224 0.2827 0.023 Uiso 1 1 calc R . .
C25 C 0.4128(5) -0.0412(4) 0.3755(3) 0.0172(10) Uani 1 1 d . . .
C26 C 0.3641(5) -0.1424(5) 0.3668(3) 0.0210(11) Uani 1 1 d . . .
H26 H 0.4113 -0.1935 0.3234 0.025 Uiso 1 1 calc R . .
C27 C 0.2491(5) -0.1649(5) 0.4213(3) 0.0230(11) Uani 1 1 d . . .
H27 H 0.2166 -0.2325 0.4156 0.028 Uiso 1 1 calc R . .
C28 C 0.1771(5) -0.0903(5) 0.4860(3) 0.0238(11) Uani 1 1 d . . .
H28 H 0.0972 -0.1089 0.5229 0.029 Uiso 1 1 calc R . .
C29 C 0.2196(5) 0.0087(5) 0.4971(3) 0.0217(11) Uani 1 1 d . . .
H29 H 0.1689 0.0597 0.5400 0.026 Uiso 1 1 calc R . .
N2 N 0.1234(12) 0.7344(11) 0.0135(7) 0.045(3) Uiso 0.50 1 d P A 1
C30 C 0.0362(12) 0.8036(11) 0.0405(8) 0.031(3) Uiso 0.50 1 d P A 1
C31 C -0.0901(13) 0.8968(13) 0.0775(9) 0.045(3) Uiso 0.50 1 d P A 1
H31A H -0.1601 0.9063 0.0471 0.068 Uiso 0.50 1 calc PR A 1
H31B H -0.0718 0.9803 0.0712 0.068 Uiso 0.50 1 calc PR A 1
H31C H -0.1207 0.8646 0.1384 0.068 Uiso 0.50 1 calc PR A 1
S1A S 0.8941(5) 0.7479(5) 0.3221(3) 0.0406(15) Uiso 0.50 1 d PDU B 3
O1A O 0.8766(9) 0.8746(5) 0.2769(5) 0.051(3) Uiso 0.50 1 d PDU B 3
O2A O 0.8138(7) 0.7345(8) 0.4091(3) 0.056(2) Uiso 0.50 1 d PDU B 3
O3A O 1.0297(5) 0.6702(7) 0.3160(5) 0.046(2) Uiso 0.50 1 d PDU B 3
C32A C 0.8188(6) 0.6678(6) 0.2700(4) 0.058(3) Uiso 0.50 1 d PDU B 3
F1A F 0.8375(9) 0.5442(5) 0.3022(6) 0.074(3) Uiso 0.50 1 d PDU B 3
F2A F 0.6869(5) 0.7188(8) 0.2812(6) 0.074(3) Uiso 0.50 1 d PDU B 3
F3A F 0.8703(8) 0.6764(8) 0.1873(4) 0.073(3) Uiso 0.50 1 d PDU B 3
S1B S 0.9105(4) 0.7452(5) 0.3182(3) 0.0359(14) Uiso 0.50 1 d PDU C 4
O1B O 0.9367(10) 0.7006(10) 0.4037(4) 0.089(3) Uiso 0.50 1 d PDU C 4
O2B O 1.0206(8) 0.6875(9) 0.2545(5) 0.086(3) Uiso 0.50 1 d PDU C 4
O3B O 0.8620(9) 0.8808(5) 0.2981(6) 0.048(3) Uiso 0.50 1 d PDU C 4
C32B C 0.7744(9) 0.6787(11) 0.3219(8) 0.060(3) Uiso 0.50 1 d PDU C 4
F1B F 0.7418(9) 0.7184(8) 0.2401(5) 0.081(3) Uiso 0.50 1 d PDU C 4
F2B F 0.8153(8) 0.5483(5) 0.3254(6) 0.056(3) Uiso 0.50 1 d PDU C 4
F3B F 0.6701(6) 0.7058(8) 0.3767(5) 0.088(3) Uiso 0.50 1 d PDU C 4

loop_
_atom_site_aniso_label
_atom_site_aniso_U_11
_atom_site_aniso_U_22
_atom_site_aniso_U_33
_atom_site_aniso_U_23
_atom_site_aniso_U_13
_atom_site_aniso_U_12
Os 0.01440(10) 0.01377(10) 0.01329(10) -0.00260(7) -0.00343(7) -0.00383(7)
P1 0.0176(6) 0.0203(6) 0.0150(6) -0.0023(5) -0.0045(5) -0.0065(5)
P2 0.0170(6) 0.0166(6) 0.0171(6) -0.0030(5) -0.0034(5) -0.0060(5)
N1 0.021(2) 0.016(2) 0.023(2) -0.0006(18) -0.0030(18) -0.0054(17)
C1 0.027(3) 0.017(3) 0.042(3) -0.010(2) 0.003(3) -0.008(2)
C2 0.030(3) 0.027(3) 0.090(6) -0.028(4) 0.027(4) -0.010(3)
C3 0.023(3) 0.029(3) 0.020(3) -0.004(2) -0.004(2) -0.013(2)
C4 0.024(3) 0.040(3) 0.023(3) -0.002(2) -0.005(2) -0.018(2)
C5 0.036(3) 0.050(4) 0.027(3) -0.004(3) -0.008(3) -0.027(3)
C6 0.023(3) 0.025(3) 0.024(3) 0.002(2) -0.010(2) -0.005(2)
C7 0.038(3) 0.038(3) 0.028(3) 0.006(3) -0.018(3) -0.011(3)
C8 0.027(3) 0.051(4) 0.034(4) 0.007(3) -0.008(3) 0.008(3)
C9 0.024(3) 0.024(3) 0.016(2) -0.004(2) -0.002(2) -0.010(2)
C10 0.027(3) 0.029(3) 0.019(3) -0.009(2) 0.003(2) -0.010(2)
C11 0.030(3) 0.025(3) 0.025(3) -0.008(2) -0.003(2) -0.006(2)
C12 0.023(3) 0.018(2) 0.022(3) 0.000(2) -0.007(2) -0.005(2)
C13 0.030(3) 0.019(3) 0.035(3) 0.000(2) -0.007(3) -0.007(2)
C14 0.027(3) 0.023(3) 0.023(3) 0.004(2) -0.005(2) -0.006(2)
C15 0.026(3) 0.023(3) 0.023(3) -0.005(2) -0.004(2) -0.012(2)
C16 0.039(3) 0.033(3) 0.027(3) -0.008(2) -0.012(3) -0.018(3)
C17 0.037(3) 0.023(3) 0.026(3) -0.013(2) 0.003(2) -0.012(2)
C18 0.017(2) 0.023(3) 0.021(3) -0.004(2) -0.001(2) -0.008(2)
C19 0.024(3) 0.032(3) 0.032(3) -0.002(3) -0.003(2) -0.015(2)
C20 0.020(3) 0.026(3) 0.027(3) -0.004(2) -0.003(2) -0.003(2)
C21 0.022(2) 0.019(2) 0.016(2) 0.001(2) -0.010(2) -0.004(2)
C22 0.026(3) 0.021(3) 0.012(2) -0.001(2) -0.006(2) -0.007(2)
C23 0.020(2) 0.020(3) 0.021(3) 0.002(2) -0.011(2) -0.005(2)
C24 0.019(2) 0.018(2) 0.019(3) 0.000(2) -0.004(2) -0.0017(19)
C25 0.020(2) 0.014(2) 0.015(2) 0.0009(19) -0.0041(19) -0.0018(19)
C26 0.025(3) 0.016(2) 0.021(3) -0.004(2) -0.005(2) -0.002(2)
C27 0.029(3) 0.016(2) 0.027(3) -0.002(2) -0.008(2) -0.010(2)
C28 0.023(3) 0.023(3) 0.023(3) 0.001(2) -0.003(2) -0.008(2)
C29 0.028(3) 0.018(2) 0.015(2) 0.000(2) -0.004(2) -0.002(2)

loop_
_geom_bond_atom_site_label_1
_geom_bond_atom_site_label_2
_geom_bond_distance
_geom_bond_site_symmetry_2
_geom_bond_publ_flag
Os N1 2.023(4) . ?
Os C23 2.189(5) . ?
Os C22 2.209(5) . ?
Os C24 2.215(5) . ?
Os P2 2.3185(13) . ?
Os P1 2.3789(13) . ?
Os C21 2.383(5) . ?
Os C25 2.407(5) . ?
P1 C3 1.868(5) . ?
P1 C9 1.872(5) . ?
P1 C6 1.873(5) . ?
P2 C15 1.874(5) . ?
P2 C18 1.876(5) . ?
P2 C12 1.901(5) . ?
N1 C1 1.134(7) . ?
C1 C2 1.468(8) . ?
C2 H2A 0.9800 . ?
C2 H2B 0.9800 . ?
C2 H2C 0.9800 . ?
C3 C4 1.519(7) . ?
C3 C5 1.539(7) . ?
C3 H3 1.0000 . ?
C4 H4A 0.9800 . ?
C4 H4B 0.9800 . ?
C4 H4C 0.9800 . ?
C5 H5A 0.9800 . ?
C5 H5B 0.9800 . ?
C5 H5C 0.9800 . ?
C6 C7 1.532(8) . ?
C6 C8 1.539(7) . ?
C6 H6 1.0000 . ?
C7 H7A 0.9800 . ?
C7 H7B 0.9800 . ?
C7 H7C 0.9800 . ?
C8 H8A 0.9800 . ?
C8 H8B 0.9800 . ?
C8 H8C 0.9800 . ?
C9 C11 1.519(7) . ?
C9 C10 1.526(7) . ?
C9 H9 1.0000 . ?
C10 H10A 0.9800 . ?
C10 H10B 0.9800 . ?
C10 H10C 0.9800 . ?
C11 H11A 0.9800 . ?
C11 H11B 0.9800 . ?
C11 H11C 0.9800 . ?
C12 C14 1.535(7) . ?
C12 C13 1.543(7) . ?
C12 H12 1.0000 . ?
C13 H13A 0.9800 . ?
C13 H13B 0.9800 . ?
C13 H13C 0.9800 . ?
C14 H14A 0.9800 . ?
C14 H14B 0.9800 . ?
C14 H14C 0.9800 . ?
C15 C17 1.527(7) . ?
C15 C16 1.536(7) . ?
C15 H15 1.0000 . ?
C16 H16A 0.9800 . ?
C16 H16B 0.9800 . ?
C16 H16C 0.9800 . ?
C17 H17A 0.9800 . ?
C17 H17B 0.9800 . ?
C17 H17C 0.9800 . ?
C18 C19 1.524(7) . ?
C18 C20 1.530(7) . ?
C18 H18 1.0000 . ?
C19 H19A 0.9800 . ?
C19 H19B 0.9800 . ?
C19 H19C 0.9800 . ?
C20 H20A 0.9800 . ?
C20 H20B 0.9800 . ?
C20 H20C 0.9800 . ?
C21 C29 1.416(7) . ?
C21 C22 1.427(7) . ?
C21 C25 1.439(7) . ?
C22 C23 1.429(7) . ?
C22 H22 0.9500 . ?
C23 C24 1.417(7) . ?
C23 H23 0.9500 . ?
C24 C25 1.446(7) . ?
C24 H24 0.9500 . ?
C25 C26 1.424(7) . ?
C26 C27 1.360(7) . ?
C26 H26 0.9500 . ?
C27 C28 1.410(7) . ?
C27 H27 0.9500 . ?
C28 C29 1.377(7) . ?
C28 H28 0.9500 . ?
C29 H29 0.9500 . ?
N2 C30 1.073(15) . ?
C30 C31 1.502(17) . ?
C31 H31A 0.9800 . ?
C31 H31B 0.9800 . ?
C31 H31C 0.9800 . ?
S1A O1A 1.409(4) . ?
S1A O3A 1.434(4) . ?
S1A O2A 1.451(4) . ?
S1A C32A 1.833(4) . ?
C32A F3A 1.311(3) . ?
C32A F1A 1.322(3) . ?
C32A F2A 1.328(3) . ?
S1B O3B 1.423(4) . ?
S1B O2B 1.439(4) . ?
S1B O1B 1.452(4) . ?
S1B C32B 1.804(4) . ?
C32B F3B 1.231(12) . ?
C32B F2B 1.369(12) . ?
C32B F1B 1.419(13) . ?
